data_4035903
loop_
_publ_author_name
'Aboussafy, Claude Larriv\'ee'
'Andersen Gersby, Lotte Bettina'
'Molinaro, Antonio'
'Newman, Mari-Anne'
'Lowary, Todd L.'

_publ_section_title
;
 A Convergent Route to Enantiomers of the Bicyclic Monosaccharide
 Bradyrhizose Leads to Insight into the Bioactivity of an Immunologically
 Silent Lipopolysaccharide.
;
_journal_issue 1
_journal_name_full 'The Journal of organic chemistry'
_journal_page_first 14
_journal_page_last 41
_journal_paper_doi 10.1021/acs.joc.8b02206
_journal_volume 84
_journal_year 2019
_chemical_formula_moiety 'C22 H24 O7'
_chemical_formula_sum 'C22 H24 O7'
_chemical_formula_weight 400.41
_space_group_crystal_system monoclinic
_space_group_IT_number 14
_space_group_name_Hall '-P 2ybc'
_space_group_name_H-M_alt 'P 1 21/c 1'
_atom_sites_solution_hydrogens mixed
_audit_creation_method SHELXL-2013
_cell_angle_alpha 90
_cell_angle_beta 102.879(5)
_cell_angle_gamma 90
_cell_formula_units_Z 4
_cell_length_a 6.0738(5)
_cell_length_b 31.982(2)
_cell_length_c 10.2483(8)
_cell_measurement_reflns_used 3898
_cell_measurement_temperature 173(2)
_cell_measurement_theta_max 70.97
_cell_measurement_theta_min 2.76
_cell_volume 1940.7(3)
_computing_cell_refinement 'Bruker SAINT'
_computing_data_collection 'Bruker APEX2'
_computing_data_reduction 'Bruker SAINT'
_computing_molecular_graphics 'Bruker SHELXTL'
_computing_publication_material 'Bruker SHELXTL'
_computing_structure_refinement 'SHELXL-2013 (Sheldrick, 2013)'
_computing_structure_solution 'SHELXD (Schneider & Sheldrick, 2002)'
_diffrn_ambient_temperature 173(2)
_diffrn_measured_fraction_theta_full 1.000
_diffrn_measured_fraction_theta_max 0.997
_diffrn_measurement_device_type 'Bruker APEX-II CCD'
_diffrn_measurement_method '\f and \w scans'
_diffrn_radiation_type CuK\a
_diffrn_radiation_wavelength 1.54178
_diffrn_reflns_av_R_equivalents 0.0664
_diffrn_reflns_av_unetI/netI 0.0565
_diffrn_reflns_Laue_measured_fraction_full 1.000
_diffrn_reflns_Laue_measured_fraction_max 0.997
_diffrn_reflns_limit_h_max 7
_diffrn_reflns_limit_h_min -7
_diffrn_reflns_limit_k_max 39
_diffrn_reflns_limit_k_min -39
_diffrn_reflns_limit_l_max 12
_diffrn_reflns_limit_l_min -12
_diffrn_reflns_number 12688
_diffrn_reflns_point_group_measured_fraction_full 1.000
_diffrn_reflns_point_group_measured_fraction_max 0.997
_diffrn_reflns_theta_full 67.679
_diffrn_reflns_theta_max 71.380
_diffrn_reflns_theta_min 2.763
_exptl_absorpt_coefficient_mu 0.850
_exptl_absorpt_correction_T_max 1.0000
_exptl_absorpt_correction_T_min 0.7800
_exptl_absorpt_correction_type integration
_exptl_absorpt_process_details 'SADABS (Sheldrick, 2008)'
_exptl_crystal_colour colourless
_exptl_crystal_density_diffrn 1.370
_exptl_crystal_description rod
_exptl_crystal_F_000 848
_exptl_crystal_size_max 0.295
_exptl_crystal_size_mid 0.074
_exptl_crystal_size_min 0.026
_refine_diff_density_max 0.279
_refine_diff_density_min -0.545
_refine_diff_density_rms 0.078
_refine_ls_extinction_coef 0.0027(6)
_refine_ls_extinction_expression Fc^*^=kFc[1+0.001xFc^2^\l^3^/sin(2\q)]^-1/4^
_refine_ls_extinction_method SHELXL
_refine_ls_goodness_of_fit_ref 0.987
_refine_ls_hydrogen_treatment mixed
_refine_ls_matrix_type full
_refine_ls_number_parameters 271
_refine_ls_number_reflns 3770
_refine_ls_number_restraints 0
_refine_ls_restrained_S_all 0.987
_refine_ls_R_factor_all 0.0960
_refine_ls_R_factor_gt 0.0682
_refine_ls_shift/su_max 0.000
_refine_ls_shift/su_mean 0.000
_refine_ls_structure_factor_coef Fsqd
_refine_ls_weighting_details 'w=1/[\s^2^(Fo^2^)+(0.1343P)^2^] where P=(Fo^2^+2Fc^2^)/3'
_refine_ls_weighting_scheme calc
_refine_ls_wR_factor_gt 0.1884
_refine_ls_wR_factor_ref 0.2117
_reflns_Friedel_coverage 0.000
_reflns_number_gt 2489
_reflns_number_total 3770
_reflns_threshold_expression 'I > 2\s(I)'
_cod_data_source_file jo8b02206_si_002.cif
_cod_data_source_block tll1303
_cod_original_sg_symbol_H-M 'P 21/c'
_cod_database_code 4035903
_shelx_space_group_comment
; 
The symmetry employed for this shelxl refinement is uniquely defined 
by the following loop, which should always be used as a source of 
symmetry information in preference to the above space-group names. 
They are only intended as comments. 
;
_shelx_estimated_absorpt_t_min 0.788
_shelx_estimated_absorpt_t_max 0.978
_shelxl_version_number 2013-3

loop_
_space_group_symop_operation_xyz
'x, y, z'
'-x, y+1/2, -z+1/2'
'-x, -y, -z'
'x, -y-1/2, z-1/2'

loop_
_atom_site_label
_atom_site_type_symbol
_atom_site_fract_x
_atom_site_fract_y
_atom_site_fract_z
_atom_site_U_iso_or_equiv
_atom_site_adp_type
_atom_site_occupancy
_atom_site_site_symmetry_order
_atom_site_calc_flag
_atom_site_refinement_flags_posn
_atom_site_refinement_flags_adp
O1 O -0.1145(3) 0.14763(5) -0.0280(2) 0.0341(5) Uani 1 1 d . .
O2 O -0.1410(3) 0.07417(6) 0.2459(2) 0.0378(5) Uani 1 1 d . .
H2O H -0.127(8) 0.0504(16) 0.197(5) 0.107(18) Uiso 1 1 d . .
O3 O 0.2355(3) 0.14658(5) 0.1182(2) 0.0331(5) Uani 1 1 d . .
O4 O 0.2253(3) 0.03244(5) 0.17412(18) 0.0308(5) Uani 1 1 d . .
O5 O 0.1844(3) 0.11182(5) -0.0847(2) 0.0338(5) Uani 1 1 d . .
O6 O -0.2184(3) 0.03613(5) 0.0018(2) 0.0378(5) Uani 1 1 d . .
H6O H -0.226(6) 0.0154(12) -0.073(4) 0.079(13) Uiso 1 1 d . .
O7 O 0.4350(5) -0.14385(6) 0.4399(2) 0.0620(7) Uani 1 1 d . .
C1 C -0.1917(5) 0.11089(7) 0.0310(3) 0.0325(6) Uani 1 1 d . .
H1 H -0.3593 0.1123 0.0202 0.039 Uiso 1 1 calc R U
C2 C -0.0774(5) 0.11034(7) 0.1804(3) 0.0323(6) Uani 1 1 d . .
C3 C 0.1784(5) 0.10996(7) 0.1880(3) 0.0325(6) Uani 1 1 d . .
H3 H 0.2623 0.1107 0.2837 0.039 Uiso 1 1 calc R U
C4 C 0.2562(4) 0.07230(7) 0.1176(3) 0.0308(6) Uani 1 1 d . .
H4 H 0.4204 0.0758 0.1193 0.037 Uiso 1 1 calc R U
C5 C 0.1256(4) 0.07295(7) -0.0279(3) 0.0302(6) Uani 1 1 d . .
H5 H 0.1721 0.0487 -0.0772 0.036 Uiso 1 1 calc R U
C6 C -0.1318(5) 0.07320(7) -0.0456(3) 0.0339(6) Uani 1 1 d . .
H6 H -0.2031 0.0767 -0.1428 0.041 Uiso 1 1 calc R U
C7 C 0.1196(4) 0.14700(7) -0.0174(3) 0.0303(6) Uani 1 1 d . .
C8 C 0.1848(5) 0.18590(8) -0.0836(3) 0.0370(7) Uani 1 1 d . .
C9 C 0.0321(6) 0.20360(10) -0.1906(4) 0.0520(9) Uani 1 1 d . .
H9 H -0.1138 0.1917 -0.2207 0.062 Uiso 1 1 calc R U
C10 C 0.0941(7) 0.23875(10) -0.2533(4) 0.0607(10) Uani 1 1 d . .
H10 H -0.0108 0.2509 -0.3262 0.073 Uiso 1 1 calc R U
C11 C 0.3052(6) 0.25627(9) -0.2116(4) 0.0575(10) Uani 1 1 d . .
H11 H 0.3453 0.2805 -0.2545 0.069 Uiso 1 1 calc R U
C12 C 0.4571(6) 0.23824(9) -0.1073(4) 0.0496(8) Uani 1 1 d . .
H12 H 0.6039 0.2499 -0.0789 0.060 Uiso 1 1 calc R U
C13 C 0.3981(5) 0.20310(8) -0.0429(3) 0.0410(7) Uani 1 1 d . .
H13 H 0.5043 0.1909 0.0292 0.049 Uiso 1 1 calc R U
C14 C -0.1463(5) 0.14779(8) 0.2533(3) 0.0431(7) Uani 1 1 d . .
H14A H -0.0696 0.1465 0.3481 0.052 Uiso 1 1 calc R U
H14B H -0.3101 0.1474 0.2451 0.052 Uiso 1 1 calc R U
H14C H -0.1036 0.1736 0.2137 0.052 Uiso 1 1 calc R U
C15 C 0.3627(5) 0.02804(8) 0.3095(3) 0.0356(7) Uani 1 1 d . .
H15A H 0.2902 0.0427 0.3739 0.043 Uiso 1 1 calc R U
H15B H 0.5139 0.0404 0.3151 0.043 Uiso 1 1 calc R U
C16 C 0.3842(4) -0.01765(8) 0.3419(3) 0.0319(6) Uani 1 1 d . .
C17 C 0.5613(5) -0.04093(8) 0.3159(3) 0.0373(7) Uani 1 1 d . .
H17 H 0.6706 -0.0275 0.2770 0.045 Uiso 1 1 calc R U
C18 C 0.5845(5) -0.08324(9) 0.3446(3) 0.0410(7) Uani 1 1 d . .
H18 H 0.7051 -0.0988 0.3234 0.049 Uiso 1 1 calc R U
C19 C 0.4275(6) -0.10246(8) 0.4050(3) 0.0410(7) Uani 1 1 d . .
C20 C 0.2484(5) -0.07986(8) 0.4325(3) 0.0395(7) Uani 1 1 d . .
H20 H 0.1403 -0.0932 0.4725 0.047 Uiso 1 1 calc R U
C21 C 0.2278(5) -0.03777(8) 0.4014(3) 0.0348(6) Uani 1 1 d . .
H21 H 0.1054 -0.0223 0.4208 0.042 Uiso 1 1 calc R U
C22 C 0.6049(8) -0.16905(11) 0.4018(4) 0.0785(14) Uani 1 1 d . .
H22A H 0.5924 -0.1979 0.4318 0.094 Uiso 1 1 calc R U
H22B H 0.7545 -0.1580 0.4434 0.094 Uiso 1 1 calc R U
H22C H 0.5843 -0.1686 0.3043 0.094 Uiso 1 1 calc R U

loop_
_atom_site_aniso_label
_atom_site_aniso_U_11
_atom_site_aniso_U_22
_atom_site_aniso_U_33
_atom_site_aniso_U_23
_atom_site_aniso_U_13
_atom_site_aniso_U_12
O1 0.0335(10) 0.0221(8) 0.0462(12) 0.0051(8) 0.0077(9) 0.0002(7)
O2 0.0441(12) 0.0267(9) 0.0450(13) 0.0018(8) 0.0149(9) -0.0060(8)
O3 0.0376(11) 0.0205(8) 0.0394(12) 0.0021(7) 0.0051(8) -0.0058(7)
O4 0.0361(10) 0.0214(8) 0.0322(11) 0.0023(7) 0.0021(8) -0.0030(7)
O5 0.0405(11) 0.0206(8) 0.0420(12) 0.0044(8) 0.0129(9) 0.0011(7)
O6 0.0470(12) 0.0247(9) 0.0400(12) -0.0008(8) 0.0057(9) -0.0101(8)
O7 0.104(2) 0.0245(10) 0.0582(16) 0.0099(10) 0.0194(14) 0.0093(11)
C1 0.0302(14) 0.0215(11) 0.0439(18) 0.0029(11) 0.0042(12) -0.0035(9)
C2 0.0363(15) 0.0210(11) 0.0397(17) -0.0017(11) 0.0090(12) -0.0035(9)
C3 0.0356(15) 0.0203(11) 0.0405(17) 0.0024(11) 0.0065(12) -0.0055(9)
C4 0.0325(14) 0.0189(11) 0.0400(16) 0.0057(10) 0.0062(11) -0.0028(9)
C5 0.0393(15) 0.0185(11) 0.0332(15) 0.0015(10) 0.0092(12) -0.0023(10)
C6 0.0375(15) 0.0222(12) 0.0396(17) 0.0004(11) 0.0039(12) -0.0062(10)
C7 0.0297(14) 0.0224(11) 0.0372(16) 0.0018(10) 0.0040(11) -0.0006(9)
C8 0.0412(16) 0.0217(11) 0.0503(19) 0.0037(11) 0.0148(13) 0.0017(10)
C9 0.0487(19) 0.0398(16) 0.066(2) 0.0177(15) 0.0092(16) 0.0031(14)
C10 0.072(2) 0.0415(17) 0.070(3) 0.0261(17) 0.019(2) 0.0122(16)
C11 0.077(3) 0.0279(14) 0.075(3) 0.0141(15) 0.033(2) 0.0015(15)
C12 0.058(2) 0.0288(14) 0.066(2) 0.0001(14) 0.0221(17) -0.0100(13)
C13 0.0490(18) 0.0245(12) 0.0512(19) 0.0032(12) 0.0145(14) -0.0013(11)
C14 0.0514(18) 0.0295(14) 0.051(2) -0.0063(12) 0.0171(15) -0.0008(12)
C15 0.0416(15) 0.0264(12) 0.0333(16) 0.0012(11) -0.0036(12) -0.0024(11)
C16 0.0345(14) 0.0241(12) 0.0336(16) -0.0012(10) 0.0005(12) -0.0026(10)
C17 0.0339(15) 0.0364(14) 0.0409(18) 0.0005(12) 0.0070(12) -0.0006(11)
C18 0.0452(17) 0.0354(14) 0.0402(18) -0.0024(12) 0.0048(13) 0.0116(12)
C19 0.0576(19) 0.0227(12) 0.0395(18) 0.0022(11) 0.0041(14) 0.0014(12)
C20 0.0500(18) 0.0318(13) 0.0391(17) 0.0028(12) 0.0151(13) -0.0069(12)
C21 0.0357(14) 0.0306(13) 0.0378(17) -0.0004(11) 0.0078(12) -0.0005(10)
C22 0.124(4) 0.0382(17) 0.069(3) 0.0026(18) 0.012(2) 0.031(2)

loop_
_atom_type_symbol
_atom_type_description
_atom_type_scat_dispersion_real
_atom_type_scat_dispersion_imag
_atom_type_scat_source
C C 0.0181 0.0091 'International Tables Vol C Tables 4.2.6.8 and 6.1.1.4'
H H 0.0000 0.0000 'International Tables Vol C Tables 4.2.6.8 and 6.1.1.4'
O O 0.0492 0.0322 'International Tables Vol C Tables 4.2.6.8 and 6.1.1.4'

loop_
_geom_angle_atom_site_label_1
_geom_angle_atom_site_label_2
_geom_angle_atom_site_label_3
_geom_angle
C7 O1 C1 111.93(18)
C7 O3 C3 111.79(18)
C4 O4 C15 111.87(19)
C7 O5 C5 111.4(2)
C19 O7 C22 117.2(3)
O1 C1 C6 106.9(2)
O1 C1 C2 108.0(2)
C6 C1 C2 113.4(2)
O2 C2 C14 105.9(2)
O2 C2 C1 111.6(2)
C14 C2 C1 111.6(2)
O2 C2 C3 110.2(2)
C14 C2 C3 111.5(2)
C1 C2 C3 106.1(2)
O3 C3 C4 105.6(2)
O3 C3 C2 108.5(2)
C4 C3 C2 113.4(2)
O4 C4 C5 108.76(19)
O4 C4 C3 115.4(2)
C5 C4 C3 107.6(2)
O5 C5 C4 106.45(19)
O5 C5 C6 106.47(19)
C4 C5 C6 114.2(2)
O6 C6 C1 109.5(2)
O6 C6 C5 113.5(2)
C1 C6 C5 107.3(2)
O1 C7 O3 110.6(2)
O1 C7 O5 111.1(2)
O3 C7 O5 109.83(19)
O1 C7 C8 108.4(2)
O3 C7 C8 109.1(2)
O5 C7 C8 107.8(2)
C13 C8 C9 119.4(3)
C13 C8 C7 120.9(3)
C9 C8 C7 119.6(3)
C10 C9 C8 119.6(3)
C11 C10 C9 121.0(3)
C12 C11 C10 119.2(3)
C11 C12 C13 120.6(3)
C8 C13 C12 120.1(3)
O4 C15 C16 108.0(2)
C17 C16 C21 118.1(2)
C17 C16 C15 121.0(3)
C21 C16 C15 120.9(3)
C16 C17 C18 122.1(3)
C17 C18 C19 118.6(3)
O7 C19 C20 115.7(3)
O7 C19 C18 123.9(3)
C20 C19 C18 120.5(3)
C21 C20 C19 119.7(3)
C20 C21 C16 121.0(3)

loop_
_geom_bond_atom_site_label_1
_geom_bond_atom_site_label_2
_geom_bond_distance
O1 C7 1.402(3)
O1 C1 1.447(3)
O2 C2 1.433(3)
O3 C7 1.411(3)
O3 C3 1.454(3)
O4 C4 1.430(3)
O4 C15 1.458(3)
O5 C7 1.420(3)
O5 C5 1.450(3)
O6 C6 1.426(3)
O7 C19 1.369(3)
O7 C22 1.430(5)
C1 C6 1.526(4)
C1 C2 1.534(4)
C2 C14 1.519(3)
C2 C3 1.538(4)
C3 C4 1.532(4)
C4 C5 1.525(4)
C5 C6 1.533(4)
C7 C8 1.511(3)
C8 C13 1.384(4)
C8 C9 1.390(4)
C9 C10 1.388(4)
C10 C11 1.377(5)
C11 C12 1.374(5)
C12 C13 1.390(4)
C15 C16 1.498(3)
C16 C17 1.382(4)
C16 C21 1.395(4)
C17 C18 1.385(4)
C18 C19 1.391(4)
C19 C20 1.386(4)
C20 C21 1.383(4)

loop_
_geom_hbond_atom_site_label_D
_geom_hbond_atom_site_label_H
_geom_hbond_atom_site_label_A
_geom_hbond_distance_DH
_geom_hbond_distance_HA
_geom_hbond_distance_DA
_geom_hbond_angle_DHA
_geom_hbond_site_symmetry_A
O2 H2O O4 0.92(5) 2.28(5) 2.829(3) 118(3) .
O2 H2O O6 0.92(5) 2.01(5) 2.727(3) 133(4) .
O6 H6O O4 1.01(4) 1.85(4) 2.833(3) 165(3) 3

loop_
_geom_torsion_atom_site_label_1
_geom_torsion_atom_site_label_2
_geom_torsion_atom_site_label_3
_geom_torsion_atom_site_label_4
_geom_torsion
C7 O1 C1 C6 -60.7(3)
C7 O1 C1 C2 61.7(3)
O1 C1 C2 O2 -178.6(2)
C6 C1 C2 O2 -60.3(3)
O1 C1 C2 C14 63.2(3)
C6 C1 C2 C14 -178.6(2)
O1 C1 C2 C3 -58.6(2)
C6 C1 C2 C3 59.7(3)
C7 O3 C3 C4 62.2(3)
C7 O3 C3 C2 -59.7(3)
O2 C2 C3 O3 178.8(2)
C14 C2 C3 O3 -63.9(3)
C1 C2 C3 O3 57.9(2)
O2 C2 C3 C4 61.8(3)
C14 C2 C3 C4 179.1(2)
C1 C2 C3 C4 -59.1(3)
C15 O4 C4 C5 174.6(2)
C15 O4 C4 C3 -64.5(3)
O3 C3 C4 O4 177.38(19)
C2 C3 C4 O4 -63.9(3)
O3 C3 C4 C5 -61.1(2)
C2 C3 C4 C5 57.6(3)
C7 O5 C5 C4 -61.4(3)
C7 O5 C5 C6 60.8(3)
O4 C4 C5 O5 -173.26(19)
C3 C4 C5 O5 61.1(3)
O4 C4 C5 C6 69.5(3)
C3 C4 C5 C6 -56.0(3)
O1 C1 C6 O6 -175.88(19)
C2 C1 C6 O6 65.2(3)
O1 C1 C6 C5 60.5(3)
C2 C1 C6 C5 -58.4(3)
O5 C5 C6 O6 178.1(2)
C4 C5 C6 O6 -64.7(3)
O5 C5 C6 C1 -60.8(3)
C4 C5 C6 C1 56.4(3)
C1 O1 C7 O3 -61.6(2)
C1 O1 C7 O5 60.6(3)
C1 O1 C7 C8 178.9(2)
C3 O3 C7 O1 60.4(2)
C3 O3 C7 O5 -62.5(3)
C3 O3 C7 C8 179.5(2)
C5 O5 C7 O1 -60.8(3)
C5 O5 C7 O3 61.8(3)
C5 O5 C7 C8 -179.4(2)
O1 C7 C8 C13 152.3(3)
O3 C7 C8 C13 31.8(4)
O5 C7 C8 C13 -87.4(3)
O1 C7 C8 C9 -30.6(4)
O3 C7 C8 C9 -151.0(3)
O5 C7 C8 C9 89.8(3)
C13 C8 C9 C10 -1.3(5)
C7 C8 C9 C10 -178.5(3)
C8 C9 C10 C11 0.4(6)
C9 C10 C11 C12 0.8(6)
C10 C11 C12 C13 -1.0(5)
C9 C8 C13 C12 1.1(5)
C7 C8 C13 C12 178.3(3)
C11 C12 C13 C8 0.0(5)
C4 O4 C15 C16 -160.5(2)
O4 C15 C16 C17 91.0(3)
O4 C15 C16 C21 -90.1(3)
C21 C16 C17 C18 1.2(4)
C15 C16 C17 C18 -179.8(3)
C16 C17 C18 C19 -1.8(4)
C22 O7 C19 C20 174.3(3)
C22 O7 C19 C18 -5.0(5)
C17 C18 C19 O7 -179.0(3)
C17 C18 C19 C20 1.7(5)
O7 C19 C20 C21 179.6(3)
C18 C19 C20 C21 -1.0(5)
C19 C20 C21 C16 0.4(4)
C17 C16 C21 C20 -0.5(4)
C15 C16 C21 C20 -179.4(3)
